data_7135935
loop_
_publ_author_name
'Mishra, Saksham'
'Kumar, Amit'

_publ_section_title
;
 Additive Controlled Switchable Mono-vs. Di-Selenylation of Primary
 Arylamides via Ru(II) Catalyzed C-H activation
;
_journal_name_full 'Chemical Communications'
_journal_paper_doi 10.1039/D6CC01620K
_journal_year 2026
_chemical_formula_moiety 'C13 H10 Cl N O Se'
_chemical_formula_sum 'C13 H10 Cl N O Se'
_chemical_formula_weight 310.63
_chemical_melting_point 478
_chemical_name_common 'Mono-selenylated arylamide'
_chemical_name_systematic SM-761
_space_group_crystal_system monoclinic
_space_group_IT_number 14
_space_group_name_Hall '-P 2ybc'
_space_group_name_H-M_alt 'P 1 21/c 1'
_atom_sites_solution_hydrogens geom
_atom_sites_solution_primary dual
_audit_creation_date 2025-12-23
_audit_creation_method
;
Olex2 1.5
(compiled 2025.07.13 svn.rb7424aed for OlexSys, GUI svn.r7314)
;
_audit_update_record
;
2025-12-23 deposited with the CCDC.	2026-05-29 downloaded from the CCDC.
;
_cell_angle_alpha 90
_cell_angle_beta 93.002(2)
_cell_angle_gamma 90
_cell_formula_units_Z 4
_cell_length_a 5.2679(2)
_cell_length_b 10.7453(5)
_cell_length_c 22.8596(10)
_cell_measurement_reflns_used 18995
_cell_measurement_temperature 273.15
_cell_measurement_theta_max 28.259
_cell_measurement_theta_min 2.095
_cell_volume 1292.20(10)
_computing_molecular_graphics 'Olex2 1.5 (Dolomanov et al., 2009)'
_computing_publication_material 'Olex2 1.5 (Dolomanov et al., 2009)'
_computing_structure_refinement 'SHELXL 2025/1 (Sheldrick, 2015)'
_computing_structure_solution 'SHELXT 2018/2 (Sheldrick, 2018)'
_diffrn_ambient_temperature 273.15
_diffrn_measured_fraction_theta_full 0.999
_diffrn_measured_fraction_theta_max 0.998
_diffrn_measurement_device_type 'Bruker APEX2 microsource'
_diffrn_measurement_method '\w and \f scans'
_diffrn_radiation_type MoK\a
_diffrn_radiation_wavelength 0.71073
_diffrn_reflns_av_R_equivalents 0.0511
_diffrn_reflns_av_unetI/netI 0.0371
_diffrn_reflns_Laue_measured_fraction_full 0.999
_diffrn_reflns_Laue_measured_fraction_max 0.998
_diffrn_reflns_limit_h_max 6
_diffrn_reflns_limit_h_min -7
_diffrn_reflns_limit_k_max 14
_diffrn_reflns_limit_k_min -14
_diffrn_reflns_limit_l_max 30
_diffrn_reflns_limit_l_min -30
_diffrn_reflns_number 18995
_diffrn_reflns_point_group_measured_fraction_full 0.999
_diffrn_reflns_point_group_measured_fraction_max 0.998
_diffrn_reflns_theta_full 25.242
_diffrn_reflns_theta_max 28.259
_diffrn_reflns_theta_min 2.095
_exptl_absorpt_coefficient_mu 3.094
_exptl_crystal_colour white
_exptl_crystal_density_diffrn 1.597
_exptl_crystal_description Cube
_exptl_crystal_F_000 616
_refine_diff_density_max 0.593
_refine_diff_density_min -0.693
_refine_diff_density_rms 0.110
_refine_ls_extinction_method none
_refine_ls_goodness_of_fit_ref 1.086
_refine_ls_hydrogen_treatment constr
_refine_ls_matrix_type full
_refine_ls_number_parameters 154
_refine_ls_number_reflns 3185
_refine_ls_number_restraints 0
_refine_ls_restrained_S_all 1.086
_refine_ls_R_factor_all 0.0862
_refine_ls_R_factor_gt 0.0436
_refine_ls_shift/su_max 0.000
_refine_ls_shift/su_mean 0.000
_refine_ls_structure_factor_coef Fsqd
_refine_ls_weighting_details 'w=1/[\s^2^(Fo^2^)+(0.1000P)^2^] where P=(Fo^2^+2Fc^2^)/3'
_refine_ls_weighting_scheme calc
_refine_ls_wR_factor_gt 0.1293
_refine_ls_wR_factor_ref 0.1759
_reflns_Friedel_coverage 0.000
_reflns_number_gt 2009
_reflns_number_total 3185
_reflns_threshold_expression 'I > 2\s(I)'
_cod_data_source_file d6cc01620k2.cif
_cod_data_source_block try1
_cod_depositor_comments
;
The following automatic conversions were performed:

data item '_chemical_melting_point' value '478 K' was changed to
'478' -- the value should be numeric and without a unit designator.

Automatic conversion script
Id: cif_fix_values 8170 2020-07-09 18:12:32Z antanas 
;
_cod_database_code 7135935
_shelx_shelxl_version_number 2025/1
_shelx_space_group_comment
;
The symmetry employed for this shelxl refinement is uniquely defined
by the following loop, which should always be used as a source of
symmetry information in preference to the above space-group names.
They are only intended as comments.
;
_olex2_refinement_description
;
1. Fixed Uiso
 At 1.2 times of:
  All C(H) groups, All N(H,H) groups
2.a Aromatic/amide H refined with riding coordinates:
 C009(H009), C00A(H00A), C00B(H00B), C00D(H00D), C00E(H00E), C00F(H00F),
 C00G(H00G), C00H(H00H)
2.b X=CH2 refined with riding coordinates:
 N1(H1A,H1B)
;
_olex2_submission_special_instructions 'No special instructions were received'

loop_
_space_group_symop_operation_xyz
'x, y, z'
'-x, y+1/2, -z+1/2'
'-x, -y, -z'
'x, -y-1/2, z-1/2'

loop_
_atom_site_label
_atom_site_type_symbol
_atom_site_fract_x
_atom_site_fract_y
_atom_site_fract_z
_atom_site_U_iso_or_equiv
_atom_site_adp_type
_atom_site_occupancy
_atom_site_site_symmetry_order
_atom_site_calc_flag
_atom_site_refinement_flags_posn
_atom_site_refinement_flags_adp
_atom_site_refinement_flags_occupancy
_atom_site_disorder_assembly
_atom_site_disorder_group
Se01 Se 0.17826(8) 0.34542(4) 0.56409(2) 0.0598(2) Uani 1 1 d . . . . .
Cl02 Cl 0.6472(5) 0.4514(2) 0.78189(7) 0.1420(9) Uani 1 1 d . . . . .
O7 O 0.3236(6) 0.0870(3) 0.55339(14) 0.0681(8) Uani 1 1 d . . . . .
N1 N 0.7453(7) 0.0617(3) 0.55496(16) 0.0638(10) Uani 1 1 d . . . . .
H1A H 0.734721 0.010356 0.526080 0.077 Uiso 1 1 calc R U . . .
H1B H 0.891476 0.080831 0.570951 0.077 Uiso 1 1 calc R U . . .
C005 C 0.5674(8) 0.1998(4) 0.62544(17) 0.0520(9) Uani 1 1 d . . . . .
C10 C 0.4112(8) 0.3041(4) 0.62878(17) 0.0510(9) Uani 1 1 d . . . . .
C007 C 0.5364(8) 0.1114(4) 0.57479(19) 0.0545(10) Uani 1 1 d . . . . .
C008 C 0.1276(9) 0.5189(4) 0.5810(2) 0.0580(10) Uani 1 1 d . . . . .
C009 C 0.7473(10) 0.1755(4) 0.6705(2) 0.0674(12) Uani 1 1 d . . . . .
H009 H 0.851464 0.106078 0.667792 0.081 Uiso 1 1 calc R U . . .
C00A C 0.4378(10) 0.3812(4) 0.6779(2) 0.0665(12) Uani 1 1 d . . . . .
H00A H 0.336680 0.451684 0.680785 0.080 Uiso 1 1 calc R U . . .
C00B C 0.7763(11) 0.2506(5) 0.7187(2) 0.0817(15) Uani 1 1 d . . . . .
H00B H 0.899783 0.234066 0.748297 0.098 Uiso 1 1 calc R U . . .
C00C C 0.6156(13) 0.3517(4) 0.7220(2) 0.0798(16) Uani 1 1 d . . . . .
C00D C 0.2894(12) 0.6066(5) 0.5587(2) 0.0757(14) Uani 1 1 d . . . . .
H00D H 0.423698 0.581958 0.536564 0.091 Uiso 1 1 calc R U . . .
C00E C -0.0693(11) 0.5559(6) 0.6130(3) 0.0917(17) Uani 1 1 d . . . . .
H00E H -0.178364 0.497150 0.627902 0.110 Uiso 1 1 calc R U . . .
C00F C 0.050(2) 0.7667(7) 0.6016(4) 0.136(4) Uani 1 1 d . . . . .
H00F H 0.021581 0.850844 0.608374 0.163 Uiso 1 1 calc R U . . .
C00G C 0.2480(17) 0.7320(6) 0.5700(3) 0.118(3) Uani 1 1 d . . . . .
H00G H 0.356508 0.791876 0.555919 0.141 Uiso 1 1 calc R U . . .
C00H C -0.1073(16) 0.6825(9) 0.6233(4) 0.125(3) Uani 1 1 d . . . . .
H00H H -0.241478 0.708196 0.645298 0.151 Uiso 1 1 calc R U . . .

loop_
_atom_site_aniso_label
_atom_site_aniso_U_11
_atom_site_aniso_U_22
_atom_site_aniso_U_33
_atom_site_aniso_U_23
_atom_site_aniso_U_13
_atom_site_aniso_U_12
Se01 0.0588(3) 0.0505(3) 0.0679(3) -0.00258(18) -0.0162(2) -0.00056(19)
Cl02 0.194(2) 0.1353(16) 0.0895(11) -0.0508(10) -0.0626(12) 0.0623(14)
O7 0.0497(18) 0.0605(19) 0.093(2) -0.0204(16) -0.0053(16) -0.0024(14)
N1 0.052(2) 0.059(2) 0.079(3) -0.0146(17) -0.0051(19) 0.0003(16)
C005 0.052(2) 0.048(2) 0.056(2) 0.0037(17) 0.0010(18) -0.0052(18)
C10 0.049(2) 0.047(2) 0.056(2) 0.0028(17) -0.0054(18) -0.0043(17)
C007 0.049(2) 0.043(2) 0.071(3) 0.0003(18) -0.004(2) -0.0028(18)
C008 0.059(3) 0.047(2) 0.065(2) -0.0012(18) -0.019(2) 0.0076(19)
C009 0.069(3) 0.061(3) 0.071(3) 0.005(2) -0.015(2) 0.011(2)
C00A 0.076(3) 0.061(3) 0.061(3) -0.004(2) -0.008(2) 0.010(2)
C00B 0.094(4) 0.084(4) 0.064(3) -0.002(2) -0.028(3) 0.015(3)
C00C 0.108(5) 0.072(3) 0.058(3) -0.011(2) -0.018(3) 0.012(3)
C00D 0.096(4) 0.060(3) 0.069(3) 0.006(2) -0.013(3) -0.004(3)
C00E 0.066(3) 0.096(4) 0.112(4) -0.020(3) -0.005(3) 0.014(3)
C00F 0.177(9) 0.070(5) 0.149(7) -0.036(5) -0.100(7) 0.048(5)
C00G 0.162(7) 0.056(4) 0.126(6) 0.021(3) -0.070(5) -0.011(4)
C00H 0.106(6) 0.127(6) 0.140(7) -0.057(5) -0.030(5) 0.055(5)

loop_
_atom_type_symbol
_atom_type_description
_atom_type_scat_dispersion_real
_atom_type_scat_dispersion_imag
_atom_type_scat_source
C C 0.0033 0.0016 'International Tables Vol C Tables 4.2.6.8 and 6.1.1.4'
H H 0.0000 0.0000 'International Tables Vol C Tables 4.2.6.8 and 6.1.1.4'
Cl Cl 0.1484 0.1585 'International Tables Vol C Tables 4.2.6.8 and 6.1.1.4'
N N 0.0061 0.0033 'International Tables Vol C Tables 4.2.6.8 and 6.1.1.4'
O O 0.0106 0.0060 'International Tables Vol C Tables 4.2.6.8 and 6.1.1.4'
Se Se -0.0929 2.2259 'International Tables Vol C Tables 4.2.6.8 and 6.1.1.4'

loop_
_geom_angle_atom_site_label_1
_geom_angle_atom_site_label_2
_geom_angle_atom_site_label_3
_geom_angle
_geom_angle_site_symmetry_1
_geom_angle_site_symmetry_3
_geom_angle_publ_flag
C10 Se01 C008 99.11(17) . . ?
H1A N1 H1B 120.0 . . ?
C007 N1 H1A 120.0 . . ?
C007 N1 H1B 120.0 . . ?
C10 C005 C007 120.7(4) . . ?
C009 C005 C10 119.5(4) . . ?
C009 C005 C007 119.7(4) . . ?
C005 C10 Se01 119.9(3) . . ?
C005 C10 C00A 119.1(4) . . ?
C00A C10 Se01 120.9(3) . . ?
O7 C007 N1 122.4(4) . . ?
O7 C007 C005 120.2(4) . . ?
N1 C007 C005 117.4(4) . . ?
C00D C008 Se01 119.3(4) . . ?
C00E C008 Se01 120.6(4) . . ?
C00E C008 C00D 120.1(5) . . ?
C005 C009 H009 119.0 . . ?
C00B C009 C005 122.0(4) . . ?
C00B C009 H009 119.0 . . ?
C10 C00A H00A 120.4 . . ?
C00C C00A C10 119.2(4) . . ?
C00C C00A H00A 120.4 . . ?
C009 C00B H00B 121.2 . . ?
C009 C00B C00C 117.7(5) . . ?
C00C C00B H00B 121.2 . . ?
C00A C00C Cl02 117.9(4) . . ?
C00A C00C C00B 122.5(4) . . ?
C00B C00C Cl02 119.6(4) . . ?
C008 C00D H00D 120.5 . . ?
C008 C00D C00G 119.0(6) . . ?
C00G C00D H00D 120.5 . . ?
C008 C00E H00E 120.1 . . ?
C008 C00E C00H 119.7(7) . . ?
C00H C00E H00E 120.1 . . ?
C00G C00F H00F 119.3 . . ?
C00H C00F H00F 119.3 . . ?
C00H C00F C00G 121.3(7) . . ?
C00D C00G H00G 120.0 . . ?
C00F C00G C00D 119.9(7) . . ?
C00F C00G H00G 120.0 . . ?
C00E C00H H00H 120.0 . . ?
C00F C00H C00E 119.9(8) . . ?
C00F C00H H00H 120.0 . . ?

loop_
_geom_bond_atom_site_label_1
_geom_bond_atom_site_label_2
_geom_bond_distance
_geom_bond_site_symmetry_2
_geom_bond_publ_flag
Se01 C10 1.924(4) . ?
Se01 C008 1.926(4) . ?
Cl02 C00C 1.739(5) . ?
O7 C007 1.227(5) . ?
N1 H1A 0.8600 . ?
N1 H1B 0.8600 . ?
N1 C007 1.324(6) . ?
C005 C10 1.394(6) . ?
C005 C007 1.500(6) . ?
C005 C009 1.387(6) . ?
C10 C00A 1.397(6) . ?
C008 C00D 1.385(8) . ?
C008 C00E 1.359(7) . ?
C009 H009 0.9300 . ?
C009 C00B 1.369(6) . ?
C00A H00A 0.9300 . ?
C00A C00C 1.377(7) . ?
C00B H00B 0.9300 . ?
C00B C00C 1.382(7) . ?
C00D H00D 0.9300 . ?
C00D C00G 1.392(9) . ?
C00E H00E 0.9300 . ?
C00E C00H 1.397(10) . ?
C00F H00F 0.9300 . ?
C00F C00G 1.354(11) . ?
C00F C00H 1.338(12) . ?
C00G H00G 0.9300 . ?
C00H H00H 0.9300 . ?

loop_
_geom_torsion_atom_site_label_1
_geom_torsion_atom_site_label_2
_geom_torsion_atom_site_label_3
_geom_torsion_atom_site_label_4
_geom_torsion
_geom_torsion_site_symmetry_1
_geom_torsion_site_symmetry_2
_geom_torsion_site_symmetry_3
_geom_torsion_site_symmetry_4
_geom_torsion_publ_flag
Se01 C10 C00A C00C -176.8(4) . . . . ?
Se01 C008 C00D C00G 178.5(4) . . . . ?
Se01 C008 C00E C00H -178.1(5) . . . . ?
C005 C10 C00A C00C -0.7(7) . . . . ?
C005 C009 C00B C00C 1.2(8) . . . . ?
C10 C005 C007 O7 -37.1(6) . . . . ?
C10 C005 C007 N1 143.1(4) . . . . ?
C10 C005 C009 C00B 0.4(7) . . . . ?
C10 C00A C00C Cl02 178.9(4) . . . . ?
C10 C00A C00C C00B 2.4(9) . . . . ?
C007 C005 C10 Se01 -6.7(5) . . . . ?
C007 C005 C10 C00A 177.1(4) . . . . ?
C007 C005 C009 C00B -177.4(5) . . . . ?
C008 C00D C00G C00F -1.0(8) . . . . ?
C008 C00E C00H C00F 0.2(11) . . . . ?
C009 C005 C10 Se01 175.5(3) . . . . ?
C009 C005 C10 C00A -0.7(6) . . . . ?
C009 C005 C007 O7 140.6(5) . . . . ?
C009 C005 C007 N1 -39.1(6) . . . . ?
C009 C00B C00C Cl02 -179.1(5) . . . . ?
C009 C00B C00C C00A -2.6(9) . . . . ?
C00D C008 C00E C00H -0.2(8) . . . . ?
C00E C008 C00D C00G 0.6(7) . . . . ?
C00G C00F C00H C00E -0.7(12) . . . . ?
C00H C00F C00G C00D 1.1(11) . . . . ?
